data_1542250
loop_
_publ_author_name
'Waltersson, K.'
'Karlsson, B.'

_publ_section_title
;
 K2 V O F4
;
_journal_name_full 'Crystal Structure Communications'
_journal_page_first 459
_journal_page_last 462
_journal_volume 7
_journal_year 1978
_chemical_formula_sum 'F4 K2 O V'
_chemical_name_systematic 'K2 V O F4'
_space_group_IT_number 33
_symmetry_space_group_name_Hall 'P -2ac -2n'
_symmetry_space_group_name_H-M 'P n 21 a'
_cell_angle_alpha 90
_cell_angle_beta 90
_cell_angle_gamma 90
_cell_formula_units_Z 4
_cell_length_a 7.403
_cell_length_b 5.65
_cell_length_c 11.443
_cell_volume 478.626
_citation_journal_id_ASTM CSCMCS
_cod_data_source_file Waltersson_CSCMCS_1978_1369.cif
_cod_data_source_block F4K2O1V1
_cod_original_cell_volume 478.6258
_cod_original_sg_symbol_Hall 'P 2c -2n (-x,z,y)'
_cod_original_formula_sum 'F4 K2 O1 V1'
_cod_database_code 1542250

loop_
_symmetry_equiv_pos_as_xyz
x,y,z
-x,y+1/2,-z
-x+1/2,y+1/2,z+1/2
x+1/2,y,-z+1/2

loop_
_atom_site_label
_atom_site_type_symbol
_atom_site_fract_x
_atom_site_fract_y
_atom_site_fract_z
_atom_site_occupancy
_atom_site_U_iso_or_equiv
F3 F-1 0.2791 0.2171 -0.09 1 0.0
F4 F-1 0.3217 0.0066 0.1078 0.5 0.0
V1 V+4 0.1826 0.25 0.0661 1 0.0
F2 F-1 0.0275 0.2458 0.1949 1 0.0
F5 F-1 0.3091 0.4795 0.1172 0.5 0.0
O1 O-2 0.3217 0.0066 0.1078 0.5 0.0
F1 F-1 0.0121 -0.0232 -0.0072 1 0.0
K2 K+1 0.0128 0.7209 0.2243 1 0.0
O2 O-2 0.3091 0.4795 0.1172 0.5 0.0
K1 K+1 0.1728 0.226 0.4091 1 0.0
